data_4038212
loop_
_publ_author_name
'Helberg, Julian'
'Amp\&sler, Torsten'
'Zipse, Hendrik'

_publ_section_title
;
 Pyridinyl Amide Ion Pairs as Lewis Base Organocatalysts.
;
_journal_name_full 'The Journal of organic chemistry'
_journal_paper_doi 10.1021/acs.joc.0c00114
_journal_year 2020
_chemical_formula_moiety 'C6 H5 F3 N2 O2 S'
_chemical_formula_sum 'C6 H5 F3 N2 O2 S'
_chemical_formula_weight 226.18
_chemical_name_common 353
_space_group_crystal_system monoclinic
_space_group_IT_number 14
_space_group_name_Hall '-P 2ybc'
_space_group_name_H-M_alt 'P 1 21/c 1'
_atom_sites_solution_hydrogens mixed
_audit_block_code C6H5F3N2O2S_xv531_zipse
_audit_creation_method 'APEX3 v2018.7-2'
_audit_update_record 27-Aug-19
_cell_angle_alpha 90
_cell_angle_beta 106.212(2)
_cell_angle_gamma 90
_cell_formula_units_Z 4
_cell_length_a 9.3732(7)
_cell_length_b 7.5696(5)
_cell_length_c 12.4533(8)
_cell_measurement_reflns_used 8865
_cell_measurement_temperature 105.(2)
_cell_measurement_theta_max 30.5283
_cell_measurement_theta_min 3.5168
_cell_volume 848.44(10)
_computing_cell_refinement 'SAINT V8.38A (Bruker AXS Inc., 2017)'
_computing_data_collection 'APEX3 v2016.5-0, Bruker AXS (2016)'
_computing_data_reduction 'SAINT V8.38A (Bruker AXS Inc., 2017)'
_computing_molecular_graphics 'shelXle (C.B. Huebschle, rev 924)'
_computing_structure_refinement 'SHELXL-2018/3 (Sheldrick, 2018)'
_computing_structure_solution 'SHELXT 2014/5 (Sheldrick, 2014)'
_diffrn_ambient_temperature 105.(2)
_diffrn_detector_area_resol_mean 7.3910
_diffrn_measured_fraction_theta_full 0.993
_diffrn_measured_fraction_theta_max 0.996
_diffrn_measurement_device 'fixed-chi three-circle diffractometer'
_diffrn_measurement_device_type 'Bruker D8 Venture TXS'
_diffrn_measurement_method 'mix of phi and omega scans'
_diffrn_radiation_monochromator 'focusing mirrors'
_diffrn_radiation_type MoK\a
_diffrn_radiation_wavelength 0.71073
_diffrn_reflns_av_R_equivalents 0.0431
_diffrn_reflns_av_unetI/netI 0.0273
_diffrn_reflns_Laue_measured_fraction_full 0.993
_diffrn_reflns_Laue_measured_fraction_max 0.996
_diffrn_reflns_limit_h_max 13
_diffrn_reflns_limit_h_min -13
_diffrn_reflns_limit_k_max 10
_diffrn_reflns_limit_k_min -10
_diffrn_reflns_limit_l_max 17
_diffrn_reflns_limit_l_min -14
_diffrn_reflns_number 17191
_diffrn_reflns_point_group_measured_fraction_full 0.993
_diffrn_reflns_point_group_measured_fraction_max 0.996
_diffrn_reflns_theta_full 25.242
_diffrn_reflns_theta_max 30.505
_diffrn_reflns_theta_min 3.185
_diffrn_source 'rotating anode (TXS)'
_diffrn_source_current 50
_diffrn_source_power 2.5
_diffrn_source_type 'Bruker TXS'
_diffrn_source_voltage 50
_exptl_absorpt_coefficient_mu 0.407
_exptl_absorpt_correction_T_max 0.98
_exptl_absorpt_correction_T_min 0.94
_exptl_absorpt_correction_type multi-scan
_exptl_absorpt_process_details
;
SADABS-2016/2 - Bruker AXS area detector scaling and absorption correction
;
_exptl_crystal_colour colourless
_exptl_crystal_density_diffrn 1.771
_exptl_crystal_density_method 'not measured'
_exptl_crystal_description block
_exptl_crystal_F_000 456
_exptl_crystal_size_max 0.090
_exptl_crystal_size_mid 0.050
_exptl_crystal_size_min 0.040
_refine_diff_density_max 0.458
_refine_diff_density_min -0.383
_refine_diff_density_rms 0.066
_refine_ls_extinction_method none
_refine_ls_goodness_of_fit_ref 1.070
_refine_ls_hydrogen_treatment mixed
_refine_ls_matrix_type full
_refine_ls_number_parameters 131
_refine_ls_number_reflns 2573
_refine_ls_number_restraints 0
_refine_ls_restrained_S_all 1.070
_refine_ls_R_factor_all 0.0391
_refine_ls_R_factor_gt 0.0326
_refine_ls_shift/su_max 0.001
_refine_ls_shift/su_mean 0.000
_refine_ls_structure_factor_coef Fsqd
_refine_ls_weighting_details 'w=1/[\s^2^(Fo^2^)+(0.0370P)^2^+0.5851P] where P=(Fo^2^+2Fc^2^)/3'
_refine_ls_weighting_scheme calc
_refine_ls_wR_factor_gt 0.0841
_refine_ls_wR_factor_ref 0.0892
_reflns_Friedel_coverage 0.000
_reflns_number_gt 2260
_reflns_number_total 2573
_reflns_threshold_expression 'I > 2\s(I)'
_cod_data_source_file jo0c00114_si_002.cif
_cod_data_source_block xv531
_cod_depositor_comments
;
The following automatic conversions were performed:

data item '_exptl_absorpt_correction_type' value 'Multi-Scan' was
changed to 'multi-scan' in accordance with the
/home/data/users/saulius/crontab/automatic-downloads/rss-feeds/ACS/lib/dictionaries/cif_core.dic
dictionary named 'cif_core.dic' version 2.4.2 last updated on
2011-04-26.

Automatic conversion script
Id: cif_fix_values 7556 2019-12-06 15:28:31Z antanas 
;
_cod_database_code 4038212
_shelx_estimated_absorpt_t_min 0.964
_shelx_estimated_absorpt_t_max 0.984
_shelx_space_group_comment
;
The symmetry employed for this shelxl refinement is uniquely defined
by the following loop, which should always be used as a source of
symmetry information in preference to the above space-group names.
They are only intended as comments.
;

loop_
_space_group_symop_operation_xyz
'x, y, z'
'-x, y+1/2, -z+1/2'
'-x, -y, -z'
'x, -y-1/2, z-1/2'

loop_
_atom_site_label
_atom_site_type_symbol
_atom_site_fract_x
_atom_site_fract_y
_atom_site_fract_z
_atom_site_U_iso_or_equiv
_atom_site_adp_type
_atom_site_occupancy
_atom_site_site_symmetry_order
_atom_site_calc_flag
_atom_site_refinement_flags_posn
_atom_site_refinement_flags_adp
_atom_site_refinement_flags_occupancy
_atom_site_disorder_assembly
_atom_site_disorder_group
C1 C 0.39714(17) 0.2712(2) 0.58080(14) 0.0253(3) Uani 1 1 d . . . . .
C2 C 0.18656(14) 0.60546(17) 0.43044(10) 0.0138(2) Uani 1 1 d . . . . .
C3 C 0.19916(16) 0.79116(17) 0.42716(11) 0.0175(3) Uani 1 1 d . . . . .
H3 H 0.211865 0.857723 0.493840 0.021 Uiso 1 1 calc R U . . .
C4 C 0.19331(16) 0.87617(18) 0.32940(11) 0.0179(3) Uani 1 1 d . . . . .
H4 H 0.203144 1.001048 0.328733 0.022 Uiso 1 1 calc R U . . .
C5 C 0.15951(16) 0.60702(18) 0.23295(11) 0.0174(3) Uani 1 1 d . . . . .
H5 H 0.144611 0.545006 0.164381 0.021 Uiso 1 1 calc R U . . .
C6 C 0.16602(15) 0.51402(17) 0.32847(10) 0.0159(2) Uani 1 1 d . . . . .
H6 H 0.156787 0.389000 0.326144 0.019 Uiso 1 1 calc R U . . .
F1 F 0.48508(12) 0.36677(16) 0.66181(10) 0.0424(3) Uani 1 1 d . . . . .
F2 F 0.41875(12) 0.10150(14) 0.60875(10) 0.0389(3) Uani 1 1 d . . . . .
F3 F 0.43769(12) 0.29766(17) 0.48805(10) 0.0413(3) Uani 1 1 d . . . . .
N1 N 0.19427(13) 0.53378(15) 0.53360(9) 0.0157(2) Uani 1 1 d . . . . .
N2 N 0.17363(14) 0.78377(15) 0.23360(9) 0.0172(2) Uani 1 1 d . . . . .
H2 H 0.178(2) 0.836(3) 0.1738(18) 0.033(6) Uiso 1 1 d . . . . .
O1 O 0.17824(13) 0.30637(13) 0.66756(8) 0.0223(2) Uani 1 1 d . . . . .
O2 O 0.12362(12) 0.21312(13) 0.47119(8) 0.0201(2) Uani 1 1 d . . . . .
S1 S 0.20083(4) 0.33076(4) 0.55907(3) 0.01445(9) Uani 1 1 d . . . . .

loop_
_atom_site_aniso_label
_atom_site_aniso_U_11
_atom_site_aniso_U_22
_atom_site_aniso_U_33
_atom_site_aniso_U_23
_atom_site_aniso_U_13
_atom_site_aniso_U_12
C1 0.0204(7) 0.0219(7) 0.0318(8) 0.0050(6) 0.0044(6) 0.0030(5)
C2 0.0166(6) 0.0124(5) 0.0127(5) -0.0001(4) 0.0043(4) 0.0002(4)
C3 0.0265(7) 0.0125(6) 0.0142(6) -0.0010(4) 0.0069(5) 0.0004(5)
C4 0.0255(7) 0.0120(6) 0.0169(6) 0.0004(5) 0.0068(5) 0.0009(5)
C5 0.0239(6) 0.0154(6) 0.0132(5) -0.0012(5) 0.0054(5) 0.0008(5)
C6 0.0221(6) 0.0127(5) 0.0137(5) -0.0011(4) 0.0063(5) -0.0001(4)
F1 0.0251(5) 0.0414(6) 0.0499(7) -0.0029(5) -0.0074(4) -0.0053(4)
F2 0.0338(6) 0.0232(5) 0.0569(7) 0.0113(5) 0.0078(5) 0.0115(4)
F3 0.0309(5) 0.0534(7) 0.0468(6) 0.0131(5) 0.0229(5) 0.0122(5)
N1 0.0247(6) 0.0105(5) 0.0129(5) 0.0003(4) 0.0067(4) -0.0005(4)
N2 0.0240(6) 0.0153(5) 0.0127(5) 0.0026(4) 0.0058(4) 0.0019(4)
O1 0.0365(6) 0.0158(5) 0.0168(5) 0.0025(4) 0.0109(4) -0.0013(4)
O2 0.0268(5) 0.0136(4) 0.0191(5) -0.0033(4) 0.0052(4) -0.0030(4)
S1 0.01930(16) 0.01050(15) 0.01394(15) 0.00016(10) 0.00526(11) -0.00060(10)

loop_
_atom_type_symbol
_atom_type_description
_atom_type_scat_dispersion_real
_atom_type_scat_dispersion_imag
_atom_type_scat_source
C C 0.0033 0.0016 'International Tables Vol C Tables 4.2.6.8 and 6.1.1.4'
H H 0.0000 0.0000 'International Tables Vol C Tables 4.2.6.8 and 6.1.1.4'
F F 0.0171 0.0103 'International Tables Vol C Tables 4.2.6.8 and 6.1.1.4'
N N 0.0061 0.0033 'International Tables Vol C Tables 4.2.6.8 and 6.1.1.4'
O O 0.0106 0.0060 'International Tables Vol C Tables 4.2.6.8 and 6.1.1.4'
S S 0.1246 0.1234 'International Tables Vol C Tables 4.2.6.8 and 6.1.1.4'

loop_
_geom_angle_atom_site_label_1
_geom_angle_atom_site_label_2
_geom_angle_atom_site_label_3
_geom_angle
_geom_angle_site_symmetry_1
_geom_angle_site_symmetry_3
_geom_angle_publ_flag
F1 C1 F3 108.16(14) . . ?
F1 C1 F2 108.10(13) . . ?
F3 C1 F2 108.25(14) . . ?
F1 C1 S1 111.24(12) . . ?
F3 C1 S1 110.64(10) . . ?
F2 C1 S1 110.35(11) . . ?
N1 C2 C6 127.18(12) . . ?
N1 C2 C3 115.85(11) . . ?
C6 C2 C3 116.97(11) . . ?
C4 C3 C2 120.83(12) . . ?
C4 C3 H3 119.6 . . ?
C2 C3 H3 119.6 . . ?
N2 C4 C3 120.36(12) . . ?
N2 C4 H4 119.8 . . ?
C3 C4 H4 119.8 . . ?
N2 C5 C6 121.75(12) . . ?
N2 C5 H5 119.1 . . ?
C6 C5 H5 119.1 . . ?
C5 C6 C2 119.43(12) . . ?
C5 C6 H6 120.3 . . ?
C2 C6 H6 120.3 . . ?
C2 N1 S1 124.32(9) . . ?
C5 N2 C4 120.65(12) . . ?
C5 N2 H2 119.0(14) . . ?
C4 N2 H2 120.1(14) . . ?
O1 S1 O2 117.43(6) . . ?
O1 S1 N1 107.97(6) . . ?
O2 S1 N1 118.02(6) . . ?
O1 S1 C1 103.54(7) . . ?
O2 S1 C1 103.31(7) . . ?
N1 S1 C1 104.55(7) . . ?

loop_
_geom_bond_atom_site_label_1
_geom_bond_atom_site_label_2
_geom_bond_distance
_geom_bond_site_symmetry_2
_geom_bond_publ_flag
C1 F1 1.3252(19) . ?
C1 F3 1.3280(19) . ?
C1 F2 1.3316(18) . ?
C1 S1 1.8396(16) . ?
C2 N1 1.3778(16) . ?
C2 C6 1.4115(17) . ?
C2 C3 1.4121(18) . ?
C3 C4 1.3645(18) . ?
C3 H3 0.9500 . ?
C4 N2 1.3505(17) . ?
C4 H4 0.9500 . ?
C5 N2 1.3443(18) . ?
C5 C6 1.3688(18) . ?
C5 H5 0.9500 . ?
C6 H6 0.9500 . ?
N1 S1 1.5669(11) . ?
N2 H2 0.85(2) . ?
O1 S1 1.4367(10) . ?
O2 S1 1.4395(10) . ?

loop_
_geom_hbond_atom_site_label_D
_geom_hbond_atom_site_label_H
_geom_hbond_atom_site_label_A
_geom_hbond_distance_DH
_geom_hbond_distance_HA
_geom_hbond_distance_DA
_geom_hbond_angle_DHA
_geom_hbond_site_symmetry_A
N2 H2 N1 0.85(2) 2.05(2) 2.9012(16) 178(2) 4_575

loop_
_geom_torsion_atom_site_label_1
_geom_torsion_atom_site_label_2
_geom_torsion_atom_site_label_3
_geom_torsion_atom_site_label_4
_geom_torsion
_geom_torsion_site_symmetry_1
_geom_torsion_site_symmetry_2
_geom_torsion_site_symmetry_3
_geom_torsion_site_symmetry_4
_geom_torsion_publ_flag
N1 C2 C3 C4 179.88(13) . . . . ?
C6 C2 C3 C4 -0.8(2) . . . . ?
C2 C3 C4 N2 0.7(2) . . . . ?
N2 C5 C6 C2 0.7(2) . . . . ?
N1 C2 C6 C5 179.34(13) . . . . ?
C3 C2 C6 C5 0.08(19) . . . . ?
C6 C2 N1 S1 7.9(2) . . . . ?
C3 C2 N1 S1 -172.82(10) . . . . ?
C6 C5 N2 C4 -0.7(2) . . . . ?
C3 C4 N2 C5 0.0(2) . . . . ?
C2 N1 S1 O1 -168.70(11) . . . . ?
C2 N1 S1 O2 -32.54(14) . . . . ?
C2 N1 S1 C1 81.51(13) . . . . ?
F1 C1 S1 O1 -55.98(12) . . . . ?
F3 C1 S1 O1 -176.22(11) . . . . ?
F2 C1 S1 O1 64.00(13) . . . . ?
F1 C1 S1 O2 -178.93(11) . . . . ?
F3 C1 S1 O2 60.83(13) . . . . ?
F2 C1 S1 O2 -58.95(13) . . . . ?
F1 C1 S1 N1 57.00(12) . . . . ?
F3 C1 S1 N1 -63.24(13) . . . . ?
F2 C1 S1 N1 176.98(11) . . . . ?
